data_7039732
loop_
_publ_author_name
'Valyaev, Dmitry A.'
'Uvarova, Marina A.'
'Grineva, Alina A.'
'C\'esar, Vincent'
'Nefedov, Sergei N.'
'Lugan, No\"el'

_publ_section_title
;
 Post-coordination backbone functionalization of an imidazol-2-ylidene and
 its application to synthesize heteropolymetallic complexes incorporating
 the ambidentate IMes(CO2(-)) ligand.
;
_journal_issue 30
_journal_name_full 'Dalton transactions (Cambridge, England : 2003)'
_journal_page_first 11953
_journal_page_last 11957
_journal_paper_doi 10.1039/c6dt02060g
_journal_volume 45
_journal_year 2016
_chemical_formula_moiety 'C144 H134 Mn4 N12 O20 Zn3 , 6(C2 H3 N)'
_chemical_formula_sum 'C156 H152 Mn4 N18 O20 Zn3'
_chemical_formula_weight 3014.82
_space_group_IT_number 2
_symmetry_cell_setting triclinic
_symmetry_Int_Tables_number 2
_symmetry_space_group_name_Hall '-P 1'
_symmetry_space_group_name_H-M 'P -1'
_atom_sites_solution_hydrogens geom
_audit_creation_date 2016-05-08T21:07:06-00:00
_audit_creation_method 'WinGX routine CIF_UPDATE'
_audit_update_record
;
2016-05-20 deposited with the CCDC.
2016-06-29 downloaded from the CCDC.
;
_cell_angle_alpha 104.6490(10)
_cell_angle_beta 102.7660(10)
_cell_angle_gamma 101.6240(10)
_cell_formula_units_Z 1
_cell_length_a 13.3746(9)
_cell_length_b 16.7199(11)
_cell_length_c 18.0349(12)
_cell_measurement_reflns_used 9999
_cell_measurement_temperature 150(2)
_cell_measurement_theta_max 36.29
_cell_measurement_theta_min 2.05
_cell_measurement_wavelength 0.71073
_cell_volume 3661.2(4)
_computing_structure_refinement 'SHELXL-2014/7 (Sheldrick, 2014)'
_diffrn_ambient_temperature 150(2)
_diffrn_measured_fraction_theta_full 0.996
_diffrn_measured_fraction_theta_max 0.992
_diffrn_measurement_device_type 'Bruker Smart / APEX II'
_diffrn_measurement_method 'omega scans'
_diffrn_radiation_monochromator graphite
_diffrn_radiation_probe x-ray
_diffrn_radiation_type MoK\a
_diffrn_radiation_wavelength 0.71073
_diffrn_reflns_av_R_equivalents 0.0301
_diffrn_reflns_av_unetI/netI 0.0487
_diffrn_reflns_Laue_measured_fraction_full 0.996
_diffrn_reflns_Laue_measured_fraction_max 0.992
_diffrn_reflns_limit_h_max 17
_diffrn_reflns_limit_h_min -17
_diffrn_reflns_limit_k_max 22
_diffrn_reflns_limit_k_min -21
_diffrn_reflns_limit_l_max 23
_diffrn_reflns_limit_l_min -23
_diffrn_reflns_number 37766
_diffrn_reflns_point_group_measured_fraction_full 0.996
_diffrn_reflns_point_group_measured_fraction_max 0.992
_diffrn_reflns_theta_full 25.242
_diffrn_reflns_theta_max 28
_diffrn_reflns_theta_min 2.047
_diffrn_standards_decay_% 0
_diffrn_standards_interval_count 0
_diffrn_standards_number 0
_exptl_absorpt_coefficient_mu 0.889
_exptl_absorpt_correction_T_max 0.871
_exptl_absorpt_correction_T_min 0.842
_exptl_absorpt_correction_type multi-scan
_exptl_absorpt_process_details
;
'SADABS, Sheldrick, Bruker, 2000'
;
_exptl_crystal_colour colourless
_exptl_crystal_density_diffrn 1.367
_exptl_crystal_density_method 'not measured'
_exptl_crystal_description block
_exptl_crystal_F_000 1564
_exptl_crystal_size_max 0.25
_exptl_crystal_size_mid 0.18
_exptl_crystal_size_min 0.15
_refine_diff_density_max 0.996
_refine_diff_density_min -2.206
_refine_diff_density_rms 0.083
_refine_ls_extinction_method none
_refine_ls_goodness_of_fit_ref 1.027
_refine_ls_hydrogen_treatment riding
_refine_ls_matrix_type full
_refine_ls_number_parameters 917
_refine_ls_number_reflns 17534
_refine_ls_number_restraints 0
_refine_ls_restrained_S_all 1.027
_refine_ls_R_factor_all 0.0746
_refine_ls_R_factor_gt 0.0487
_refine_ls_shift/su_max 0.001
_refine_ls_shift/su_mean 0
_refine_ls_structure_factor_coef Fsqd
_refine_ls_weighting_details 'w=1/[\s^2^(Fo^2^)+(0.0685P)^2^+3.3094P] where P=(Fo^2^+2Fc^2^)/3'
_refine_ls_weighting_scheme calc
_refine_ls_wR_factor_gt 0.1243
_refine_ls_wR_factor_ref 0.139
_reflns_Friedel_coverage 0
_reflns_number_gt 12771
_reflns_number_total 17534
_reflns_threshold_expression 'I > 2\s(I)'
_cod_data_source_file c6dt02060g2.cif
_cod_data_source_block complex_5
_cod_depositor_comments 'Adding full bibliography for 7039730--7039732.cif.'
_cod_database_code 7039732

loop_
_symmetry_equiv_pos_as_xyz
'x, y, z'
'-x, -y, -z'

loop_
_atom_site_label
_atom_site_type_symbol
_atom_site_fract_x
_atom_site_fract_y
_atom_site_fract_z
_atom_site_U_iso_or_equiv
_atom_site_adp_type
_atom_site_occupancy
_atom_site_site_symmetry_order
_atom_site_calc_flag
_atom_site_refinement_flags_posn
_atom_site_refinement_flags_adp
_atom_site_refinement_flags_occupancy
C7 C 0.3390(2) 0.58032(18) -0.10027(19) 0.0289(6) Uani 1 1 d . . .
C8 C 0.2396(3) 0.5402(2) -0.0838(3) 0.0471(10) Uani 1 1 d . . .
H8A H 0.1795 0.5561 -0.1129 0.071 Uiso 1 1 calc R U .
H8B H 0.2478 0.5606 -0.0263 0.071 Uiso 1 1 calc R U .
H8C H 0.226 0.4776 -0.1015 0.071 Uiso 1 1 calc R U .
C11 C 0.3120(3) 0.3010(2) -0.50854(17) 0.0298(7) Uani 1 1 d . . .
C12 C 1.1098(2) 0.8742(2) 0.05869(19) 0.0288(6) Uani 1 1 d . . .
C21 C 0.4414(3) 0.2138(2) -0.50444(19) 0.0350(7) Uani 1 1 d . . .
C22 C 1.1803(2) 0.8919(2) 0.20447(18) 0.0294(7) Uani 1 1 d . . .
C31 C 0.4079(2) 0.27596(17) -0.36011(16) 0.0208(5) Uani 1 1 d . . .
C32 C 0.9909(2) 0.75768(16) 0.11756(15) 0.0183(5) Uani 1 1 d . . .
C41 C 0.4941(2) 0.38126(17) -0.23889(15) 0.0213(5) Uani 1 1 d . . .
C42 C 0.8117(2) 0.68940(16) 0.08035(15) 0.0177(5) Uani 1 1 d . . .
C51 C 0.5076(2) 0.30690(18) -0.23020(16) 0.0240(6) Uani 1 1 d . . .
H51 H 0.5452 0.2988 -0.1826 0.029 Uiso 1 1 calc R U .
C52 C 0.8505(2) 0.70242(17) 0.15885(16) 0.0204(5) Uani 1 1 d . . .
H52 H 0.811 0.6859 0.1929 0.024 Uiso 1 1 calc R U .
C61 C 0.5263(2) 0.46517(18) -0.17433(16) 0.0222(6) Uani 1 1 d . . .
C62 C 0.6999(2) 0.64974(16) 0.02932(15) 0.0192(5) Uani 1 1 d . . .
C71 C 0.5894(3) 0.6924(2) -0.25156(18) 0.0327(7) Uani 1 1 d . . .
H71 H 0.5776 0.6326 -0.2764 0.039 Uiso 1 1 calc R U .
C72 C 0.6243(3) 0.7508(2) -0.29113(19) 0.0387(8) Uani 1 1 d . . .
H72 H 0.6334 0.7302 -0.3427 0.046 Uiso 1 1 calc R U .
C73 C 0.6447(3) 0.8362(2) -0.2550(2) 0.0357(7) Uani 1 1 d . . .
H73 H 0.6688 0.8758 -0.2812 0.043 Uiso 1 1 calc R U .
C74 C 0.6304(2) 0.8666(2) -0.17869(19) 0.0281(6) Uani 1 1 d . . .
C75 C 0.6528(3) 0.9556(2) -0.1347(2) 0.0342(7) Uani 1 1 d . . .
H75 H 0.679 0.9981 -0.1573 0.041 Uiso 1 1 calc R U .
C76 C 0.6376(2) 0.98007(19) -0.0621(2) 0.0329(7) Uani 1 1 d . . .
H76 H 0.6559 1.0396 -0.0335 0.039 Uiso 1 1 calc R U .
C77 C 0.5943(2) 0.91823(18) -0.02705(18) 0.0257(6) Uani 1 1 d . . .
C78 C 0.5734(2) 0.93999(19) 0.04761(19) 0.0298(7) Uani 1 1 d . . .
H78 H 0.5901 0.9985 0.0789 0.036 Uiso 1 1 calc R U .
C79 C 0.5290(2) 0.8762(2) 0.07458(18) 0.0311(7) Uani 1 1 d . . .
H79 H 0.5116 0.89 0.1237 0.037 Uiso 1 1 calc R U .
C80 C 0.5093(2) 0.79056(19) 0.02929(17) 0.0268(6) Uani 1 1 d . . .
H80 H 0.4798 0.7467 0.0493 0.032 Uiso 1 1 calc R U .
C81 C 0.5711(2) 0.83043(17) -0.06859(17) 0.0209(5) Uani 1 1 d . . .
C82 C 0.5917(2) 0.80391(18) -0.14488(17) 0.0225(6) Uani 1 1 d . . .
C100 C -0.2734(5) 0.2195(3) -0.8250(3) 0.0887(14) Uani 1 1 d . . .
C101 C -0.2298(5) 0.2908(3) -0.7497(3) 0.0887(14) Uani 1 1 d . . .
H10A H -0.2871 0.315 -0.7367 0.133 Uiso 1 1 calc R U .
H10B H -0.1748 0.3354 -0.7555 0.133 Uiso 1 1 calc R U .
H10C H -0.1985 0.2696 -0.7066 0.133 Uiso 1 1 calc R U .
C102 C 0.0998(4) -0.1076(3) -0.2413(3) 0.0595(11) Uani 1 1 d . . .
C103 C 0.1058(5) -0.0628(4) -0.1601(3) 0.0819(16) Uani 1 1 d . . .
H10D H 0.0423 -0.0421 -0.1597 0.123 Uiso 1 1 calc R U .
H10E H 0.1696 -0.0138 -0.1376 0.123 Uiso 1 1 calc R U .
H10F H 0.1095 -0.102 -0.128 0.123 Uiso 1 1 calc R U .
C104 C -0.0230(4) -0.4260(4) -0.4200(4) 0.0773(16) Uani 1 1 d . . .
C105 C -0.0351(5) -0.3606(4) -0.4590(3) 0.0821(16) Uani 1 1 d . . .
H10G H -0.0051 -0.37 -0.5044 0.123 Uiso 1 1 calc R U .
H10H H 0.0025 -0.3036 -0.4207 0.123 Uiso 1 1 calc R U .
H10I H -0.1109 -0.3643 -0.4782 0.123 Uiso 1 1 calc R U .
C111 C 0.2069(3) 0.1274(3) -0.4423(2) 0.0480(10) Uani 1 1 d . . .
H111 H 0.2023 0.1343 -0.3893 0.058 Uiso 1 1 calc R U .
C112 C 1.2325(3) 0.7247(2) 0.1559(2) 0.0416(8) Uani 1 1 d . . .
H112 H 1.2421 0.716 0.2067 0.05 Uiso 1 1 calc R U .
C121 C 0.1544(3) 0.1633(3) -0.4961(3) 0.0525(10) Uani 1 1 d . . .
H121 H 0.1084 0.1987 -0.4862 0.063 Uiso 1 1 calc R U .
C122 C 1.1527(3) 0.6747(2) 0.0854(2) 0.0413(8) Uani 1 1 d . . .
H122 H 1.0981 0.6258 0.0805 0.05 Uiso 1 1 calc R U .
C131 C 0.1822(3) 0.1375(3) -0.5674(2) 0.0534(11) Uani 1 1 d . . .
H131 H 0.1584 0.1526 -0.6143 0.064 Uiso 1 1 calc R U .
C132 C 1.1658(3) 0.7083(2) 0.0229(2) 0.0369(8) Uani 1 1 d . . .
H132 H 1.1224 0.6863 -0.0311 0.044 Uiso 1 1 calc R U .
C141 C 0.2511(3) 0.0858(2) -0.5573(2) 0.0493(10) Uani 1 1 d . . .
H141 H 0.282 0.0593 -0.5961 0.059 Uiso 1 1 calc R U .
C142 C 1.2558(3) 0.7809(2) 0.0554(2) 0.0347(7) Uani 1 1 d . . .
H142 H 1.2836 0.8163 0.0269 0.042 Uiso 1 1 calc R U .
C151 C 0.2668(3) 0.0800(2) -0.4788(2) 0.0453(9) Uani 1 1 d . . .
H151 H 0.3103 0.0493 -0.4554 0.054 Uiso 1 1 calc R U .
C152 C 1.2967(2) 0.7913(2) 0.1369(2) 0.0375(8) Uani 1 1 d . . .
H152 H 1.3569 0.8352 0.1732 0.045 Uiso 1 1 calc R U .
C211 C 0.4005(2) 0.42567(17) -0.35241(15) 0.0216(6) Uani 1 1 d . . .
C212 C 0.8917(2) 0.71977(18) -0.02643(15) 0.0208(5) Uani 1 1 d . . .
C221 C 0.3028(2) 0.44052(18) -0.34890(16) 0.0245(6) Uani 1 1 d . . .
C222 C 0.8954(2) 0.6444(2) -0.07966(18) 0.0294(6) Uani 1 1 d . . .
C231 C 0.2724(3) 0.5027(2) -0.38048(18) 0.0310(7) Uani 1 1 d . . .
H231 H 0.2057 0.5136 -0.3789 0.037 Uiso 1 1 calc R U .
C232 C 0.8902(3) 0.6434(2) -0.15799(19) 0.0392(8) Uani 1 1 d . . .
H232 H 0.8944 0.5933 -0.1949 0.047 Uiso 1 1 calc R U .
C241 C 0.3373(3) 0.5493(2) -0.41428(18) 0.0311(7) Uani 1 1 d . . .
C242 C 0.8792(3) 0.7133(3) -0.18337(19) 0.0413(9) Uani 1 1 d . . .
C251 C 0.4351(3) 0.53428(19) -0.41468(17) 0.0298(7) Uani 1 1 d . . .
H251 H 0.4803 0.5666 -0.4369 0.036 Uiso 1 1 calc R U .
C252 C 0.8710(2) 0.7851(2) -0.12980(19) 0.0349(7) Uani 1 1 d . . .
H252 H 0.8623 0.8329 -0.1473 0.042 Uiso 1 1 calc R U .
C261 C 0.4694(2) 0.47317(18) -0.38347(16) 0.0242(6) Uani 1 1 d . . .
C262 C 0.8752(2) 0.79002(19) -0.05044(17) 0.0248(6) Uani 1 1 d . . .
C271 C 0.2330(3) 0.3925(2) -0.3106(2) 0.0364(7) Uani 1 1 d . . .
H27A H 0.2182 0.3306 -0.3363 0.055 Uiso 1 1 calc R U .
H27B H 0.1658 0.4086 -0.3171 0.055 Uiso 1 1 calc R U .
H27C H 0.2694 0.407 -0.2536 0.055 Uiso 1 1 calc R U .
C272 C 0.8981(3) 0.5640(2) -0.0568(2) 0.0431(9) Uani 1 1 d . . .
H27D H 0.8277 0.5226 -0.0802 0.065 Uiso 1 1 calc R U .
H27E H 0.9177 0.5783 0.0016 0.065 Uiso 1 1 calc R U .
H27F H 0.9509 0.539 -0.0769 0.065 Uiso 1 1 calc R U .
C281 C 0.3010(4) 0.6156(3) -0.4492(2) 0.0495(10) Uani 1 1 d . . .
H28A H 0.2771 0.5922 -0.5077 0.074 Uiso 1 1 calc R U .
H28B H 0.3604 0.6675 -0.4328 0.074 Uiso 1 1 calc R U .
H28C H 0.242 0.63 -0.4296 0.074 Uiso 1 1 calc R U .
C282 C 0.8759(4) 0.7103(4) -0.2688(2) 0.0663(13) Uani 1 1 d . . .
H28D H 0.8664 0.7645 -0.2768 0.099 Uiso 1 1 calc R U .
H28E H 0.8164 0.6625 -0.3061 0.099 Uiso 1 1 calc R U .
H28F H 0.9429 0.7022 -0.2786 0.099 Uiso 1 1 calc R U .
C291 C 0.5779(3) 0.4595(2) -0.38093(19) 0.0335(7) Uani 1 1 d . . .
H29A H 0.62 0.4737 -0.3251 0.05 Uiso 1 1 calc R U .
H29B H 0.6142 0.4965 -0.4067 0.05 Uiso 1 1 calc R U .
H29C H 0.57 0.3992 -0.4093 0.05 Uiso 1 1 calc R U .
C292 C 0.8574(3) 0.8651(2) 0.0056(2) 0.0328(7) Uani 1 1 d . . .
H29D H 0.7901 0.8469 0.0178 0.049 Uiso 1 1 calc R U .
H29E H 0.8542 0.9105 -0.0194 0.049 Uiso 1 1 calc R U .
H29F H 0.9161 0.8869 0.0553 0.049 Uiso 1 1 calc R U .
C311 C 0.4433(2) 0.15418(17) -0.30730(16) 0.0236(6) Uani 1 1 d . . .
C312 C 1.0214(2) 0.76694(19) 0.26375(16) 0.0239(6) Uani 1 1 d . . .
C321 C 0.3683(2) 0.11949(19) -0.27294(17) 0.0259(6) Uani 1 1 d . . .
C322 C 1.0598(2) 0.7037(2) 0.28978(18) 0.0308(7) Uani 1 1 d . . .
C331 C 0.3530(3) 0.03381(19) -0.27620(18) 0.0299(7) Uani 1 1 d . . .
H331 H 0.3003 0.0087 -0.2549 0.036 Uiso 1 1 calc R U .
C332 C 1.1169(3) 0.7260(2) 0.3702(2) 0.0418(9) Uani 1 1 d . . .
H332 H 1.145 0.6846 0.3889 0.05 Uiso 1 1 calc R U .
C341 C 0.4129(3) -0.01619(19) -0.30987(18) 0.0307(7) Uani 1 1 d . . .
C342 C 1.1337(3) 0.8060(3) 0.42310(19) 0.0458(9) Uani 1 1 d . . .
C351 C 0.4890(3) 0.0214(2) -0.34047(18) 0.0312(7) Uani 1 1 d . . .
H351 H 0.5309 -0.0121 -0.3628 0.037 Uiso 1 1 calc R U .
C352 C 1.0912(3) 0.8658(2) 0.39557(19) 0.0393(8) Uani 1 1 d . . .
H352 H 1.1012 0.9207 0.4322 0.047 Uiso 1 1 calc R U .
C361 C 0.5070(2) 0.10717(19) -0.33996(17) 0.0263(6) Uani 1 1 d . . .
C362 C 1.0342(2) 0.8476(2) 0.31550(17) 0.0280(6) Uani 1 1 d . . .
C371 C 0.3077(3) 0.1731(2) -0.2306(2) 0.0344(7) Uani 1 1 d . . .
H37A H 0.2522 0.1359 -0.2175 0.052 Uiso 1 1 calc R U .
H37B H 0.2747 0.2028 -0.2655 0.052 Uiso 1 1 calc R U .
H37C H 0.3567 0.2156 -0.1813 0.052 Uiso 1 1 calc R U .
C372 C 1.0400(3) 0.6138(2) 0.2359(2) 0.0389(8) Uani 1 1 d . . .
H37D H 1.1061 0.6064 0.2237 0.058 Uiso 1 1 calc R U .
H37E H 0.9849 0.6039 0.1861 0.058 Uiso 1 1 calc R U .
H37F H 1.0163 0.5726 0.2628 0.058 Uiso 1 1 calc R U .
C381 C 0.3952(3) -0.1085(2) -0.3096(2) 0.0391(8) Uani 1 1 d . . .
H38A H 0.4324 -0.138 -0.3442 0.059 Uiso 1 1 calc R U .
H38B H 0.3188 -0.1377 -0.3294 0.059 Uiso 1 1 calc R U .
H38C H 0.423 -0.1095 -0.2549 0.059 Uiso 1 1 calc R U .
C382 C 1.1973(4) 0.8286(3) 0.5097(2) 0.0718(15) Uani 1 1 d . . .
H38D H 1.1925 0.7761 0.5252 0.108 Uiso 1 1 calc R U .
H38E H 1.1686 0.868 0.5437 0.108 Uiso 1 1 calc R U .
H38F H 1.2721 0.8562 0.5163 0.108 Uiso 1 1 calc R U .
C391 C 0.5934(3) 0.1452(2) -0.3723(2) 0.0394(8) Uani 1 1 d . . .
H39A H 0.602 0.2071 -0.3607 0.059 Uiso 1 1 calc R U .
H39B H 0.5739 0.1178 -0.4303 0.059 Uiso 1 1 calc R U .
H39C H 0.6606 0.1353 -0.3469 0.059 Uiso 1 1 calc R U .
C392 C 0.9893(3) 0.9149(2) 0.2891(2) 0.0353(7) Uani 1 1 d . . .
H39D H 0.9635 0.8965 0.2306 0.053 Uiso 1 1 calc R U .
H39E H 1.0451 0.9694 0.3082 0.053 Uiso 1 1 calc R U .
H39F H 0.9301 0.9224 0.3114 0.053 Uiso 1 1 calc R U .
N3 N 0.57246(19) 0.71861(15) -0.18062(14) 0.0236(5) Uani 1 1 d . . .
N4 N 0.52991(18) 0.76782(15) -0.04026(14) 0.0219(5) Uani 1 1 d . . .
N7 N -0.3080(3) 0.1644(2) -0.8800(2) 0.0605(10) Uani 1 1 d . . .
N8 N 0.0951(4) -0.1437(3) -0.3043(3) 0.0810(13) Uani 1 1 d . . .
N9 N -0.0117(5) -0.4759(4) -0.3881(4) 0.1090(19) Uani 1 1 d . . .
N11 N 0.43421(18) 0.36197(14) -0.31902(13) 0.0205(5) Uani 1 1 d . . .
N12 N 0.89851(17) 0.72356(14) 0.05561(12) 0.0170(4) Uani 1 1 d . . .
N21 N 0.45703(19) 0.24375(14) -0.30273(13) 0.0225(5) Uani 1 1 d . . .
N22 N 0.95762(17) 0.74392(14) 0.18167(13) 0.0186(4) Uani 1 1 d . . .
O5 O 0.3377(2) 0.61160(16) -0.15573(15) 0.0444(6) Uani 1 1 d . . .
O6 O 0.42888(15) 0.58190(12) -0.05478(12) 0.0242(4) Uani 1 1 d . . .
O11 O 0.2967(2) 0.34977(15) -0.54247(13) 0.0415(6) Uani 1 1 d . . .
O12 O 1.10188(19) 0.92276(17) 0.02296(17) 0.0484(7) Uani 1 1 d . . .
O21 O 0.5150(2) 0.2138(2) -0.52899(17) 0.0587(8) Uani 1 1 d . . .
O22 O 1.2185(2) 0.95199(16) 0.26054(14) 0.0476(7) Uani 1 1 d . . .
O31 O 0.55682(15) 0.46186(12) -0.10426(11) 0.0231(4) Uani 1 1 d . . .
O32 O 0.63909(15) 0.60847(13) 0.05954(11) 0.0246(4) Uani 1 1 d . . .
O41 O 0.51871(18) 0.53115(12) -0.19457(11) 0.0280(5) Uani 1 1 d . . .
O42 O 0.67617(15) 0.66166(13) -0.03727(11) 0.0242(4) Uani 1 1 d . . .
Mn1 Mn 0.32455(4) 0.21184(3) -0.47478(2) 0.02522(11) Uani 1 1 d . . .
Mn2 Mn 1.13931(3) 0.80506(3) 0.11501(2) 0.02010(10) Uani 1 1 d . . .
Zn1 Zn 0.5 0.5 0 0.02975(12) Uani 1 2 d S . P
Zn2 Zn 0.52862(3) 0.64089(2) -0.11080(2) 0.02082(8) Uani 1 1 d . . .

loop_
_atom_site_aniso_label
_atom_site_aniso_U_11
_atom_site_aniso_U_22
_atom_site_aniso_U_33
_atom_site_aniso_U_23
_atom_site_aniso_U_13
_atom_site_aniso_U_12
C7 0.0272(15) 0.0151(13) 0.0379(17) 0.0041(12) 0.0033(13) 0.0036(11)
C8 0.0278(17) 0.0281(17) 0.083(3) 0.0118(18) 0.0177(18) 0.0073(14)
C11 0.0371(17) 0.0299(16) 0.0143(13) 0.0003(12) 0.0021(12) 0.0054(13)
C12 0.0208(14) 0.0311(16) 0.0328(16) 0.0130(13) 0.0064(12) 0.0011(12)
C21 0.050(2) 0.0322(17) 0.0238(15) 0.0087(13) 0.0113(14) 0.0116(15)
C22 0.0232(15) 0.0320(16) 0.0293(16) 0.0108(13) 0.0080(12) -0.0023(12)
C31 0.0235(14) 0.0218(13) 0.0176(12) 0.0066(10) 0.0065(11) 0.0062(11)
C32 0.0209(13) 0.0146(12) 0.0186(12) 0.0057(10) 0.0041(10) 0.0042(10)
C41 0.0252(14) 0.0211(13) 0.0140(12) 0.0038(10) 0.0035(10) 0.0031(11)
C42 0.0178(12) 0.0149(12) 0.0187(12) 0.0048(10) 0.0046(10) 0.0017(10)
C51 0.0258(14) 0.0259(14) 0.0163(13) 0.0049(11) 0.0011(11) 0.0059(11)
C52 0.0172(13) 0.0202(13) 0.0210(13) 0.0049(11) 0.0058(10) 0.0009(10)
C61 0.0224(14) 0.0217(14) 0.0187(13) 0.0046(11) 0.0040(11) 0.0016(11)
C62 0.0194(13) 0.0152(12) 0.0184(13) 0.0014(10) 0.0029(10) 0.0026(10)
C71 0.0392(18) 0.0323(17) 0.0215(15) 0.0065(13) 0.0048(13) 0.0052(14)
C72 0.047(2) 0.047(2) 0.0224(15) 0.0138(14) 0.0110(14) 0.0098(16)
C73 0.0366(18) 0.0425(19) 0.0355(17) 0.0255(15) 0.0128(14) 0.0075(15)
C74 0.0243(14) 0.0311(16) 0.0336(16) 0.0190(13) 0.0078(12) 0.0066(12)
C75 0.0294(16) 0.0253(16) 0.053(2) 0.0231(15) 0.0115(15) 0.0036(13)
C76 0.0277(16) 0.0183(14) 0.052(2) 0.0121(14) 0.0106(14) 0.0034(12)
C77 0.0198(14) 0.0199(14) 0.0347(16) 0.0066(12) 0.0046(12) 0.0058(11)
C78 0.0254(15) 0.0214(14) 0.0356(17) 0.0002(12) 0.0045(13) 0.0069(12)
C79 0.0298(16) 0.0352(17) 0.0258(15) 0.0046(13) 0.0082(13) 0.0094(13)
C80 0.0263(15) 0.0276(15) 0.0251(14) 0.0090(12) 0.0069(12) 0.0042(12)
C81 0.0154(12) 0.0193(13) 0.0260(14) 0.0075(11) 0.0027(11) 0.0030(10)
C82 0.0194(13) 0.0215(13) 0.0252(14) 0.0108(11) 0.0018(11) 0.0035(11)
C100 0.144(4) 0.0456(19) 0.050(2) 0.0087(15) -0.022(2) 0.033(2)
C101 0.144(4) 0.0456(19) 0.050(2) 0.0087(15) -0.022(2) 0.033(2)
C102 0.066(3) 0.050(3) 0.066(3) 0.023(2) 0.022(2) 0.015(2)
C103 0.086(4) 0.077(4) 0.077(4) 0.007(3) 0.030(3) 0.025(3)
C104 0.063(3) 0.081(4) 0.071(4) -0.006(3) 0.015(3) 0.026(3)
C105 0.072(3) 0.079(4) 0.072(3) -0.005(3) 0.008(3) 0.022(3)
C111 0.039(2) 0.053(2) 0.0336(18) 0.0151(17) -0.0005(16) -0.0151(17)
C112 0.0337(18) 0.052(2) 0.057(2) 0.0356(19) 0.0164(17) 0.0238(17)
C121 0.0305(19) 0.049(2) 0.064(3) 0.015(2) 0.0013(18) -0.0033(16)
C122 0.0380(19) 0.0285(17) 0.069(3) 0.0202(17) 0.0274(18) 0.0154(15)
C131 0.053(2) 0.047(2) 0.0330(19) 0.0157(17) -0.0173(17) -0.0170(18)
C132 0.0391(18) 0.0321(17) 0.0417(19) 0.0046(14) 0.0185(15) 0.0155(14)
C141 0.065(3) 0.0279(18) 0.0307(18) -0.0055(14) 0.0010(17) -0.0060(17)
C142 0.0319(17) 0.0391(18) 0.0460(19) 0.0181(15) 0.0246(15) 0.0166(14)
C151 0.050(2) 0.0268(17) 0.0388(19) 0.0074(15) -0.0082(17) -0.0069(15)
C152 0.0191(15) 0.047(2) 0.052(2) 0.0239(17) 0.0096(14) 0.0114(14)
C211 0.0317(15) 0.0172(13) 0.0123(12) 0.0033(10) 0.0029(11) 0.0041(11)
C212 0.0190(13) 0.0249(14) 0.0159(12) 0.0069(11) 0.0033(10) 0.0011(11)
C221 0.0298(15) 0.0226(14) 0.0193(13) 0.0057(11) 0.0059(11) 0.0053(12)
C222 0.0293(16) 0.0302(16) 0.0225(14) 0.0022(12) 0.0070(12) 0.0029(13)
C231 0.0347(17) 0.0318(16) 0.0282(15) 0.0093(13) 0.0078(13) 0.0145(13)
C232 0.0402(19) 0.047(2) 0.0223(15) 0.0002(14) 0.0124(14) 0.0038(16)
C241 0.0444(19) 0.0258(15) 0.0234(15) 0.0104(12) 0.0058(13) 0.0110(14)
C242 0.0313(17) 0.067(2) 0.0222(16) 0.0156(16) 0.0084(13) 0.0032(16)
C251 0.0419(18) 0.0248(15) 0.0194(14) 0.0091(12) 0.0074(13) 0.0008(13)
C252 0.0247(15) 0.050(2) 0.0332(17) 0.0276(16) 0.0037(13) 0.0039(14)
C261 0.0299(15) 0.0239(14) 0.0141(12) 0.0034(11) 0.0046(11) 0.0022(12)
C262 0.0177(13) 0.0290(15) 0.0273(14) 0.0138(12) 0.0037(11) 0.0024(11)
C271 0.0378(18) 0.0399(19) 0.0395(18) 0.0182(15) 0.0196(15) 0.0114(15)
C272 0.061(2) 0.0266(17) 0.0394(19) 0.0032(14) 0.0185(18) 0.0114(16)
C281 0.068(3) 0.045(2) 0.054(2) 0.0327(19) 0.023(2) 0.028(2)
C282 0.058(3) 0.117(4) 0.030(2) 0.033(2) 0.0178(19) 0.020(3)
C291 0.0324(17) 0.0434(19) 0.0278(16) 0.0159(14) 0.0115(13) 0.0075(14)
C292 0.0286(16) 0.0290(16) 0.0450(19) 0.0189(14) 0.0082(14) 0.0100(13)
C311 0.0276(15) 0.0188(13) 0.0207(13) 0.0048(11) 0.0010(11) 0.0069(11)
C312 0.0198(13) 0.0315(15) 0.0151(12) 0.0072(11) 0.0021(10) -0.0011(11)
C321 0.0272(15) 0.0258(15) 0.0231(14) 0.0062(12) 0.0045(12) 0.0087(12)
C322 0.0292(16) 0.0356(17) 0.0260(15) 0.0154(13) 0.0050(12) 0.0014(13)
C331 0.0337(17) 0.0272(15) 0.0262(15) 0.0087(12) 0.0056(13) 0.0054(13)
C332 0.043(2) 0.048(2) 0.0299(17) 0.0241(16) -0.0026(15) 0.0006(16)
C341 0.0352(17) 0.0239(15) 0.0265(15) 0.0059(12) -0.0009(13) 0.0071(13)
C342 0.047(2) 0.053(2) 0.0212(16) 0.0156(16) -0.0045(15) -0.0102(17)
C351 0.0340(17) 0.0283(16) 0.0286(15) 0.0027(13) 0.0030(13) 0.0165(13)
C352 0.0393(19) 0.0383(19) 0.0219(15) -0.0005(14) 0.0036(14) -0.0108(15)
C361 0.0269(15) 0.0268(15) 0.0238(14) 0.0052(12) 0.0046(12) 0.0109(12)
C362 0.0232(14) 0.0308(16) 0.0218(14) 0.0040(12) 0.0056(11) -0.0044(12)
C371 0.0370(18) 0.0348(18) 0.0348(17) 0.0099(14) 0.0154(14) 0.0130(14)
C372 0.050(2) 0.0335(18) 0.0365(18) 0.0168(15) 0.0090(16) 0.0140(16)
C381 0.050(2) 0.0257(16) 0.0368(18) 0.0100(14) 0.0011(15) 0.0111(15)
C382 0.085(3) 0.071(3) 0.028(2) 0.019(2) -0.018(2) -0.013(3)
C391 0.0391(19) 0.043(2) 0.044(2) 0.0158(16) 0.0182(16) 0.0173(16)
C392 0.0327(17) 0.0286(16) 0.0352(17) 0.0002(13) 0.0067(14) 0.0038(13)
N3 0.0261(12) 0.0230(12) 0.0191(11) 0.0068(9) 0.0031(9) 0.0042(10)
N4 0.0214(12) 0.0209(11) 0.0226(12) 0.0088(9) 0.0047(9) 0.0032(9)
N7 0.072(3) 0.048(2) 0.051(2) 0.0058(17) 0.0055(18) 0.0164(18)
N8 0.094(3) 0.081(3) 0.067(3) 0.021(2) 0.025(3) 0.021(3)
N9 0.111(5) 0.103(4) 0.119(5) 0.029(4) 0.028(4) 0.054(4)
N11 0.0260(12) 0.0190(11) 0.0137(10) 0.0037(9) 0.0033(9) 0.0043(9)
N12 0.0177(11) 0.0172(10) 0.0145(10) 0.0051(8) 0.0038(8) 0.0019(8)
N21 0.0277(12) 0.0183(11) 0.0174(11) 0.0026(9) 0.0025(9) 0.0056(9)
N22 0.0173(11) 0.0190(11) 0.0165(11) 0.0057(9) 0.0023(9) 0.0010(9)
O5 0.0431(14) 0.0375(14) 0.0440(14) 0.0177(11) -0.0067(11) 0.0070(11)
O6 0.0218(10) 0.0197(10) 0.0288(10) 0.0091(8) 0.0047(8) 0.0011(8)
O11 0.0653(17) 0.0318(12) 0.0223(11) 0.0079(10) 0.0015(11) 0.0145(12)
O12 0.0352(13) 0.0495(15) 0.0655(17) 0.0430(14) 0.0031(12) 0.0031(11)
O21 0.0639(19) 0.083(2) 0.0512(17) 0.0302(16) 0.0368(15) 0.0346(17)
O22 0.0445(14) 0.0444(15) 0.0316(13) -0.0054(11) 0.0116(11) -0.0153(12)
O31 0.0269(10) 0.0233(10) 0.0164(9) 0.0056(8) 0.0040(8) 0.0044(8)
O32 0.0213(10) 0.0275(10) 0.0191(9) 0.0062(8) 0.0041(8) -0.0028(8)
O41 0.0433(12) 0.0187(10) 0.0159(9) 0.0032(8) 0.0027(9) 0.0043(9)
O42 0.0205(10) 0.0264(10) 0.0210(10) 0.0089(8) 0.0009(8) 0.0000(8)
Mn1 0.0319(2) 0.0217(2) 0.0154(2) 0.00221(16) 0.00222(17) 0.00235(18)
Mn2 0.0176(2) 0.0210(2) 0.0219(2) 0.00865(16) 0.00526(16) 0.00363(16)
Zn1 0.0311(3) 0.0276(3) 0.0258(3) 0.0082(2) 0.0049(2) 0.0013(2)
Zn2 0.02328(17) 0.01652(15) 0.01826(16) 0.00583(12) 0.00190(12) -0.00018(12)

loop_
_atom_type_symbol
_atom_type_description
_atom_type_scat_dispersion_real
_atom_type_scat_dispersion_imag
_atom_type_scat_source
C C 0.0033 0.0016 'International Tables Vol C Tables 4.2.6.8 and 6.1.1.4'
H H 0 0 'International Tables Vol C Tables 4.2.6.8 and 6.1.1.4'
N N 0.0061 0.0033 'International Tables Vol C Tables 4.2.6.8 and 6.1.1.4'
O O 0.0106 0.006 'International Tables Vol C Tables 4.2.6.8 and 6.1.1.4'
Mn Mn 0.3368 0.7283 'International Tables Vol C Tables 4.2.6.8 and 6.1.1.4'
Zn Zn 0.2839 1.4301 'International Tables Vol C Tables 4.2.6.8 and 6.1.1.4'

loop_
_geom_angle_atom_site_label_1
_geom_angle_atom_site_label_2
_geom_angle_atom_site_label_3
_geom_angle
_geom_angle_site_symmetry_1
_geom_angle_site_symmetry_3
O5 C7 O6 119.6(3) . .
O5 C7 C8 122.3(3) . .
O6 C7 C8 118.1(3) . .
C7 C8 H8A 109.5 . .
C7 C8 H8B 109.5 . .
H8A C8 H8B 109.5 . .
C7 C8 H8C 109.5 . .
H8A C8 H8C 109.5 . .
H8B C8 H8C 109.5 . .
O11 C11 Mn1 169.2(3) . .
O12 C12 Mn2 172.8(3) . .
O21 C21 Mn1 175.8(3) . .
O22 C22 Mn2 171.6(3) . .
N11 C31 N21 101.9(2) . .
N11 C31 Mn1 129.9(2) . .
N21 C31 Mn1 128.14(19) . .
N12 C32 N22 102.5(2) . .
N12 C32 Mn2 129.19(19) . .
N22 C32 Mn2 128.07(19) . .
C51 C41 N11 105.9(2) . .
C51 C41 C61 126.4(2) . .
N11 C41 C61 127.4(2) . .
C52 C42 N12 105.7(2) . .
C52 C42 C62 128.1(2) . .
N12 C42 C62 126.2(2) . .
C41 C51 N21 107.7(2) . .
C41 C51 H51 126.1 . .
N21 C51 H51 126.1 . .
C42 C52 N22 108.2(2) . .
C42 C52 H52 125.9 . .
N22 C52 H52 125.9 . .
O31 C61 O41 126.8(3) . .
O31 C61 C41 115.3(2) . .
O41 C61 C41 117.8(2) . .
O42 C62 O32 127.5(2) . .
O42 C62 C42 117.2(2) . .
O32 C62 C42 115.3(2) . .
N3 C71 C72 121.9(3) . .
N3 C71 H71 119.1 . .
C72 C71 H71 119.1 . .
C73 C72 C71 119.5(3) . .
C73 C72 H72 120.2 . .
C71 C72 H72 120.2 . .
C72 C73 C74 120.2(3) . .
C72 C73 H73 119.9 . .
C74 C73 H73 119.9 . .
C82 C74 C73 116.5(3) . .
C82 C74 C75 119.1(3) . .
C73 C74 C75 124.3(3) . .
C76 C75 C74 121.2(3) . .
C76 C75 H75 119.4 . .
C74 C75 H75 119.4 . .
C75 C76 C77 121.3(3) . .
C75 C76 H76 119.3 . .
C77 C76 H76 119.3 . .
C81 C77 C78 117.1(3) . .
C81 C77 C76 118.9(3) . .
C78 C77 C76 123.9(3) . .
C79 C78 C77 119.3(3) . .
C79 C78 H78 120.3 . .
C77 C78 H78 120.3 . .
C78 C79 C80 119.4(3) . .
C78 C79 H79 120.3 . .
C80 C79 H79 120.3 . .
N4 C80 C79 122.8(3) . .
N4 C80 H80 118.6 . .
C79 C80 H80 118.6 . .
N4 C81 C77 123.0(3) . .
N4 C81 C82 117.1(2) . .
C77 C81 C82 119.9(3) . .
N3 C82 C74 123.2(3) . .
N3 C82 C81 117.4(2) . .
C74 C82 C81 119.4(3) . .
N7 C100 C101 177.4(7) . .
C100 C101 H10A 109.5 . .
C100 C101 H10B 109.5 . .
H10A C101 H10B 109.5 . .
C100 C101 H10C 109.5 . .
H10A C101 H10C 109.5 . .
H10B C101 H10C 109.5 . .
N8 C102 C103 178.9(6) . .
C102 C103 H10D 109.5 . .
C102 C103 H10E 109.5 . .
H10D C103 H10E 109.5 . .
C102 C103 H10F 109.5 . .
H10D C103 H10F 109.5 . .
H10E C103 H10F 109.5 . .
N9 C104 C105 178.5(7) . .
C104 C105 H10G 109.5 . .
C104 C105 H10H 109.5 . .
H10G C105 H10H 109.5 . .
C104 C105 H10I 109.5 . .
H10G C105 H10I 109.5 . .
H10H C105 H10I 109.5 . .
C151 C111 C121 109.0(4) . .
C151 C111 Mn1 70.7(2) . .
C121 C111 Mn1 70.8(2) . .
C151 C111 H111 125.5 . .
C121 C111 H111 125.5 . .
Mn1 C111 H111 124.7 . .
C122 C112 C152 107.0(3) . .
C122 C112 Mn2 71.19(19) . .
C152 C112 Mn2 69.19(18) . .
C122 C112 H112 126.5 . .
C152 C112 H112 126.5 . .
Mn2 C112 H112 124.7 . .
C111 C121 C131 107.5(4) . .
C111 C121 Mn1 71.7(2) . .
C131 C121 Mn1 69.6(2) . .
C111 C121 H121 126.2 . .
C131 C121 H121 126.2 . .
Mn1 C121 H121 124.1 . .
C112 C122 C132 109.3(3) . .
C112 C122 Mn2 71.1(2) . .
C132 C122 Mn2 70.57(18) . .
C112 C122 H122 125.4 . .
C132 C122 H122 125.4 . .
Mn2 C122 H122 124.6 . .
C141 C131 C121 108.2(3) . .
C141 C131 Mn1 70.9(2) . .
C121 C131 Mn1 72.3(2) . .
C141 C131 H131 125.9 . .
C121 C131 H131 125.9 . .
Mn1 C131 H131 122.6 . .
C122 C132 C142 107.3(3) . .
C122 C132 Mn2 71.29(19) . .
C142 C132 Mn2 69.67(18) . .
C122 C132 H132 126.4 . .
C142 C132 H132 126.4 . .
Mn2 C132 H132 124.3 . .
C131 C141 C151 107.8(4) . .
C131 C141 Mn1 70.8(2) . .
C151 C141 Mn1 71.80(19) . .
C131 C141 H141 126.1 . .
C151 C141 H141 126.1 . .
Mn1 C141 H141 123 . .
C152 C142 C132 108.1(3) . .
C152 C142 Mn2 70.65(18) . .
C132 C142 Mn2 71.71(18) . .
C152 C142 H142 125.9 . .
C132 C142 H142 125.9 . .
Mn2 C142 H142 123.3 . .
C111 C151 C141 107.5(4) . .
C111 C151 Mn1 72.0(2) . .
C141 C151 Mn1 69.7(2) . .
C111 C151 H151 126.2 . .
C141 C151 H151 126.2 . .
Mn1 C151 H151 123.7 . .
C142 C152 C112 108.4(3) . .
C142 C152 Mn2 70.83(18) . .
C112 C152 Mn2 71.98(18) . .
C142 C152 H152 125.8 . .
C112 C152 H152 125.8 . .
Mn2 C152 H152 123 . .
C221 C211 C261 122.1(3) . .
C221 C211 N11 118.8(2) . .
C261 C211 N11 119.0(3) . .
C262 C212 C222 122.3(3) . .
C262 C212 N12 118.4(2) . .
C222 C212 N12 119.2(2) . .
C211 C221 C231 118.0(3) . .
C211 C221 C271 121.2(3) . .
C231 C221 C271 120.8(3) . .
C232 C222 C212 117.6(3) . .
C232 C222 C272 119.8(3) . .
C212 C222 C272 122.5(3) . .
C241 C231 C221 121.6(3) . .
C241 C231 H231 119.2 . .
C221 C231 H231 119.2 . .
C242 C232 C222 121.9(3) . .
C242 C232 H232 119.1 . .
C222 C232 H232 119.1 . .
C251 C241 C231 118.7(3) . .
C251 C241 C281 121.1(3) . .
C231 C241 C281 120.2(3) . .
C252 C242 C232 118.7(3) . .
C252 C242 C282 121.1(4) . .
C232 C242 C282 120.3(4) . .
C241 C251 C261 121.9(3) . .
C241 C251 H251 119 . .
C261 C251 H251 119 . .
C242 C252 C262 122.3(3) . .
C242 C252 H252 118.9 . .
C262 C252 H252 118.9 . .
C251 C261 C211 117.7(3) . .
C251 C261 C291 121.8(3) . .
C211 C261 C291 120.5(3) . .
C212 C262 C252 117.1(3) . .
C212 C262 C292 120.7(3) . .
C252 C262 C292 122.1(3) . .
C221 C271 H27A 109.5 . .
C221 C271 H27B 109.5 . .
H27A C271 H27B 109.5 . .
C221 C271 H27C 109.5 . .
H27A C271 H27C 109.5 . .
H27B C271 H27C 109.5 . .
C222 C272 H27D 109.5 . .
C222 C272 H27E 109.5 . .
H27D C272 H27E 109.5 . .
C222 C272 H27F 109.5 . .
H27D C272 H27F 109.5 . .
H27E C272 H27F 109.5 . .
C241 C281 H28A 109.5 . .
C241 C281 H28B 109.5 . .
H28A C281 H28B 109.5 . .
C241 C281 H28C 109.5 . .
H28A C281 H28C 109.5 . .
H28B C281 H28C 109.5 . .
C242 C282 H28D 109.5 . .
C242 C282 H28E 109.5 . .
H28D C282 H28E 109.5 . .
C242 C282 H28F 109.5 . .
H28D C282 H28F 109.5 . .
H28E C282 H28F 109.5 . .
C261 C291 H29A 109.5 . .
C261 C291 H29B 109.5 . .
H29A C291 H29B 109.5 . .
C261 C291 H29C 109.5 . .
H29A C291 H29C 109.5 . .
H29B C291 H29C 109.5 . .
C262 C292 H29D 109.5 . .
C262 C292 H29E 109.5 . .
H29D C292 H29E 109.5 . .
C262 C292 H29F 109.5 . .
H29D C292 H29F 109.5 . .
H29E C292 H29F 109.5 . .
C361 C311 C321 122.0(3) . .
C361 C311 N21 121.3(3) . .
C321 C311 N21 116.6(2) . .
C362 C312 C322 122.3(3) . .
C362 C312 N22 119.1(3) . .
C322 C312 N22 118.3(3) . .
C331 C321 C311 118.2(3) . .
C331 C321 C371 120.1(3) . .
C311 C321 C371 121.7(3) . .
C332 C322 C312 117.4(3) . .
C332 C322 C372 119.4(3) . .
C312 C322 C372 123.1(3) . .
C321 C331 C341 121.7(3) . .
C321 C331 H331 119.1 . .
C341 C331 H331 119.1 . .
C342 C332 C322 122.1(3) . .
C342 C332 H332 119 . .
C322 C332 H332 119 . .
C351 C341 C331 118.3(3) . .
C351 C341 C381 122.2(3) . .
C331 C341 C381 119.5(3) . .
C332 C342 C352 118.7(3) . .
C332 C342 C382 120.8(4) . .
C352 C342 C382 120.5(4) . .
C341 C351 C361 122.6(3) . .
C341 C351 H351 118.7 . .
C361 C351 H351 118.7 . .
C342 C352 C362 121.9(3) . .
C342 C352 H352 119 . .
C362 C352 H352 119 . .
C311 C361 C351 117.1(3) . .
C311 C361 C391 122.9(3) . .
C351 C361 C391 120.0(3) . .
C312 C362 C352 117.5(3) . .
C312 C362 C392 122.9(3) . .
C352 C362 C392 119.6(3) . .
C321 C371 H37A 109.5 . .
C321 C371 H37B 109.5 . .
H37A C371 H37B 109.5 . .
C321 C371 H37C 109.5 . .
H37A C371 H37C 109.5 . .
H37B C371 H37C 109.5 . .
C322 C372 H37D 109.5 . .
C322 C372 H37E 109.5 . .
H37D C372 H37E 109.5 . .
C322 C372 H37F 109.5 . .
H37D C372 H37F 109.5 . .
H37E C372 H37F 109.5 . .
C341 C381 H38A 109.5 . .
C341 C381 H38B 109.5 . .
H38A C381 H38B 109.5 . .
C341 C381 H38C 109.5 . .
H38A C381 H38C 109.5 . .
H38B C381 H38C 109.5 . .
C342 C382 H38D 109.5 . .
C342 C382 H38E 109.5 . .
H38D C382 H38E 109.5 . .
C342 C382 H38F 109.5 . .
H38D C382 H38F 109.5 . .
H38E C382 H38F 109.5 . .
C361 C391 H39A 109.5 . .
C361 C391 H39B 109.5 . .
H39A C391 H39B 109.5 . .
C361 C391 H39C 109.5 . .
H39A C391 H39C 109.5 . .
H39B C391 H39C 109.5 . .
C362 C392 H39D 109.5 . .
C362 C392 H39E 109.5 . .
H39D C392 H39E 109.5 . .
C362 C392 H39F 109.5 . .
H39D C392 H39F 109.5 . .
H39E C392 H39F 109.5 . .
C71 N3 C82 118.6(3) . .
C71 N3 Zn2 126.7(2) . .
C82 N3 Zn2 114.53(18) . .
C80 N4 C81 118.3(2) . .
C80 N4 Zn2 128.53(19) . .
C81 N4 Zn2 112.55(18) . .
C31 N11 C41 112.3(2) . .
C31 N11 C211 124.4(2) . .
C41 N11 C211 123.3(2) . .
C32 N12 C42 112.1(2) . .
C32 N12 C212 124.2(2) . .
C42 N12 C212 123.6(2) . .
C51 N21 C31 112.1(2) . .
C51 N21 C311 119.6(2) . .
C31 N21 C311 127.2(2) . .
C52 N22 C32 111.5(2) . .
C52 N22 C312 120.9(2) . .
C32 N22 C312 127.6(2) . .
C7 O5 Zn2 84.54(18) . .
C7 O6 Zn2 98.21(18) . .
C7 O6 Zn1 139.43(18) . .
Zn2 O6 Zn1 110.76(9) . .
C61 O31 Zn1 132.08(18) . .
C62 O32 Zn1 128.96(17) . .
C61 O41 Zn2 119.62(17) . .
C62 O42 Zn2 127.80(18) . .
C21 Mn1 C11 89.24(15) . .
C21 Mn1 C31 92.10(13) . .
C11 Mn1 C31 98.64(12) . .
C21 Mn1 C131 113.94(17) . .
C11 Mn1 C131 87.98(15) . .
C31 Mn1 C131 153.30(15) . .
C21 Mn1 C141 90.17(17) . .
C11 Mn1 C141 118.43(14) . .
C31 Mn1 C141 142.90(14) . .
C131 Mn1 C141 38.29(16) . .
C21 Mn1 C151 103.78(16) . .
C11 Mn1 C151 151.84(14) . .
C31 Mn1 C151 105.60(12) . .
C131 Mn1 C151 63.96(14) . .
C141 Mn1 C151 38.46(14) . .
C21 Mn1 C121 151.60(16) . .
C11 Mn1 C121 93.57(16) . .
C31 Mn1 C121 115.31(14) . .
C131 Mn1 C121 38.12(16) . .
C141 Mn1 C121 63.72(17) . .
C151 Mn1 C121 63.27(16) . .
C21 Mn1 C111 140.36(17) . .
C11 Mn1 C111 128.52(16) . .
C31 Mn1 C111 93.19(12) . .
C131 Mn1 C111 63.27(14) . .
C141 Mn1 C111 63.25(16) . .
C151 Mn1 C111 37.33(16) . .
C121 Mn1 C111 37.59(15) . .
C22 Mn2 C12 90.46(15) . .
C22 Mn2 C32 97.95(12) . .
C12 Mn2 C32 97.14(12) . .
C22 Mn2 C152 89.75(15) . .
C12 Mn2 C152 116.46(13) . .
C32 Mn2 C152 145.51(12) . .
C22 Mn2 C142 117.70(14) . .
C12 Mn2 C142 88.75(14) . .
C32 Mn2 C142 143.86(12) . .
C152 Mn2 C142 38.52(13) . .
C22 Mn2 C132 153.98(14) . .
C12 Mn2 C132 97.97(14) . .
C32 Mn2 C132 105.30(12) . .
C152 Mn2 C132 64.44(14) . .
C142 Mn2 C132 38.61(13) . .
C22 Mn2 C112 98.28(15) . .
C12 Mn2 C112 153.10(14) . .
C32 Mn2 C112 106.69(12) . .
C152 Mn2 C112 38.83(13) . .
C142 Mn2 C112 64.63(13) . .
C132 Mn2 C112 64.15(15) . .
C22 Mn2 C122 134.01(15) . .
C12 Mn2 C122 134.36(15) . .
C32 Mn2 C122 87.51(12) . .
C152 Mn2 C122 63.93(14) . .
C142 Mn2 C122 64.07(13) . .
C132 Mn2 C122 38.14(14) . .
C112 Mn2 C122 37.76(15) . .
O6 Zn1 O6 180 2_665 .
O6 Zn1 O32 92.49(7) 2_665 .
O6 Zn1 O32 87.51(7) . .
O6 Zn1 O32 87.51(7) 2_665 2_665
O6 Zn1 O32 92.49(7) . 2_665
O32 Zn1 O32 180 . 2_665
O6 Zn1 O31 92.37(7) 2_665 .
O6 Zn1 O31 87.63(7) . .
O32 Zn1 O31 92.10(7) . .
O32 Zn1 O31 87.90(7) 2_665 .
O6 Zn1 O31 87.62(7) 2_665 2_665
O6 Zn1 O31 92.37(7) . 2_665
O32 Zn1 O31 87.90(7) . 2_665
O32 Zn1 O31 92.10(7) 2_665 2_665
O31 Zn1 O31 180 . 2_665
O41 Zn2 O42 100.10(8) . .
O41 Zn2 O6 95.23(8) . .
O42 Zn2 O6 103.10(8) . .
O41 Zn2 N3 93.18(9) . .
O42 Zn2 N3 97.61(8) . .
O6 Zn2 N3 155.87(9) . .
O41 Zn2 N4 168.90(8) . .
O42 Zn2 N4 87.01(8) . .
O6 Zn2 N4 91.40(8) . .
N3 Zn2 N4 77.33(9) . .
O41 Zn2 O5 89.24(9) . .
O42 Zn2 O5 159.57(8) . .
O6 Zn2 O5 57.64(8) . .
N3 Zn2 O5 99.98(9) . .
N4 Zn2 O5 86.79(9) . .

loop_
_geom_bond_atom_site_label_1
_geom_bond_atom_site_label_2
_geom_bond_distance
_geom_bond_site_symmetry_2
C7 O5 1.239(4) .
C7 O6 1.288(4) .
C7 C8 1.491(5) .
C8 H8A 0.98 .
C8 H8B 0.98 .
C8 H8C 0.98 .
C11 O11 1.161(4) .
C11 Mn1 1.770(3) .
C12 O12 1.165(4) .
C12 Mn2 1.767(3) .
C21 O21 1.166(4) .
C21 Mn1 1.757(4) .
C22 O22 1.159(4) .
C22 Mn2 1.765(3) .
C31 N11 1.372(3) .
C31 N21 1.385(3) .
C31 Mn1 2.012(3) .
C32 N12 1.373(3) .
C32 N22 1.382(3) .
C32 Mn2 1.998(3) .
C41 C51 1.334(4) .
C41 N11 1.408(3) .
C41 C61 1.489(4) .
C42 C52 1.340(4) .
C42 N12 1.401(3) .
C42 C62 1.486(4) .
C51 N21 1.381(3) .
C51 H51 0.95 .
C52 N22 1.377(3) .
C52 H52 0.95 .
C61 O31 1.258(3) .
C61 O41 1.262(3) .
C62 O42 1.249(3) .
C62 O32 1.263(3) .
C71 N3 1.328(4) .
C71 C72 1.413(5) .
C71 H71 0.95 .
C72 C73 1.353(5) .
C72 H72 0.95 .
C73 C74 1.412(5) .
C73 H73 0.95 .
C74 C82 1.408(4) .
C74 C75 1.432(4) .
C75 C76 1.342(5) .
C75 H75 0.95 .
C76 C77 1.434(4) .
C76 H76 0.95 .
C77 C81 1.404(4) .
C77 C78 1.408(4) .
C78 C79 1.365(5) .
C78 H78 0.95 .
C79 C80 1.396(4) .
C79 H79 0.95 .
C80 N4 1.322(4) .
C80 H80 0.95 .
C81 N4 1.350(3) .
C81 C82 1.440(4) .
C82 N3 1.353(4) .
C100 N7 1.100(5) .
C100 C101 1.468(6) .
C101 H10A 0.98 .
C101 H10B 0.98 .
C101 H10C 0.98 .
C102 N8 1.126(6) .
C102 C103 1.441(7) .
C103 H10D 0.98 .
C103 H10E 0.98 .
C103 H10F 0.98 .
C104 N9 1.143(8) .
C104 C105 1.458(9) .
C105 H10G 0.98 .
C105 H10H 0.98 .
C105 H10I 0.98 .
C111 C151 1.389(6) .
C111 C121 1.400(6) .
C111 Mn1 2.178(4) .
C111 H111 0.95 .
C112 C122 1.399(5) .
C112 C152 1.425(5) .
C112 Mn2 2.161(3) .
C112 H112 0.95 .
C121 C131 1.404(6) .
C121 Mn1 2.167(4) .
C121 H121 0.95 .
C122 C132 1.410(5) .
C122 Mn2 2.163(3) .
C122 H122 0.95 .
C131 C141 1.399(6) .
C131 Mn1 2.133(3) .
C131 H131 0.95 .
C132 C142 1.415(5) .
C132 Mn2 2.153(3) .
C132 H132 0.95 .
C141 C151 1.415(5) .
C141 Mn1 2.134(3) .
C141 H141 0.95 .
C142 C152 1.402(5) .
C142 Mn2 2.126(3) .
C142 H142 0.95 .
C151 Mn1 2.161(3) .
C151 H151 0.95 .
C152 Mn2 2.124(3) .
C152 H152 0.95 .
C211 C221 1.390(4) .
C211 C261 1.397(4) .
C211 N11 1.448(3) .
C212 C262 1.391(4) .
C212 C222 1.396(4) .
C212 N12 1.447(3) .
C221 C231 1.392(4) .
C221 C271 1.502(4) .
C222 C232 1.395(4) .
C222 C272 1.506(5) .
C231 C241 1.390(5) .
C231 H231 0.95 .
C232 C242 1.380(5) .
C232 H232 0.95 .
C241 C251 1.383(5) .
C241 C281 1.515(4) .
C242 C252 1.378(5) .
C242 C282 1.520(5) .
C251 C261 1.392(4) .
C251 H251 0.95 .
C252 C262 1.401(4) .
C252 H252 0.95 .
C261 C291 1.506(4) .
C262 C292 1.497(4) .
C271 H27A 0.98 .
C271 H27B 0.98 .
C271 H27C 0.98 .
C272 H27D 0.98 .
C272 H27E 0.98 .
C272 H27F 0.98 .
C281 H28A 0.98 .
C281 H28B 0.98 .
C281 H28C 0.98 .
C282 H28D 0.98 .
C282 H28E 0.98 .
C282 H28F 0.98 .
C291 H29A 0.98 .
C291 H29B 0.98 .
C291 H29C 0.98 .
C292 H29D 0.98 .
C292 H29E 0.98 .
C292 H29F 0.98 .
C311 C361 1.395(4) .
C311 C321 1.396(4) .
C311 N21 1.450(3) .
C312 C362 1.385(4) .
C312 C322 1.403(4) .
C312 N22 1.445(3) .
C321 C331 1.390(4) .
C321 C371 1.505(4) .
C322 C332 1.395(4) .
C322 C372 1.503(5) .
C331 C341 1.392(4) .
C331 H331 0.95 .
C332 C342 1.374(5) .
C332 H332 0.95 .
C341 C351 1.379(5) .
C341 C381 1.515(4) .
C342 C352 1.388(5) .
C342 C382 1.514(5) .
C351 C361 1.403(4) .
C351 H351 0.95 .
C352 C362 1.399(4) .
C352 H352 0.95 .
C361 C391 1.507(5) .
C362 C392 1.507(5) .
C371 H37A 0.98 .
C371 H37B 0.98 .
C371 H37C 0.98 .
C372 H37D 0.98 .
C372 H37E 0.98 .
C372 H37F 0.98 .
C381 H38A 0.98 .
C381 H38B 0.98 .
C381 H38C 0.98 .
C382 H38D 0.98 .
C382 H38E 0.98 .
C382 H38F 0.98 .
C391 H39A 0.98 .
C391 H39B 0.98 .
C391 H39C 0.98 .
C392 H39D 0.98 .
C392 H39E 0.98 .
C392 H39F 0.98 .
N3 Zn2 2.113(2) .
N4 Zn2 2.175(2) .
O5 Zn2 2.408(3) .
O6 Zn2 2.0839(19) .
O6 Zn1 2.1331(19) .
O31 Zn1 2.1772(19) .
O32 Zn1 2.1623(18) .
O41 Zn2 2.0195(19) .
O42 Zn2 2.0267(19) .
Zn1 O6 2.1331(19) 2_665
Zn1 O32 2.1624(19) 2_665
Zn1 O31 2.1772(19) 2_665
